data_4000517
_journal_name_full 'Chemistry of Materials'
_journal_paper_doi 10.1021/cm050412c
_journal_year 2005
_chemical_formula_sum 'Au P Se3 Tl'
_chemical_formula_weight 669.20
_chemical_name_common 'Thallium Gold Phosphorus Selenide'
_space_group_IT_number 12
_symmetry_cell_setting monoclinic
_symmetry_space_group_name_Hall '-C 2y'
_symmetry_space_group_name_H-M 'C 1 2/m 1'
_cell_angle_alpha 90.00
_cell_angle_beta 120.178(3)
_cell_angle_gamma 90.00
_cell_formula_units_Z 4
_cell_length_a 12.164(2)
_cell_length_b 7.1230(14)
_cell_length_c 8.2703(17)
_cell_measurement_temperature 175(5)
_cell_volume 619.5(2)
_diffrn_ambient_temperature 175(5)
_exptl_crystal_density_diffrn 7.175
_cod_depositor_comments
;
The following automatic conversions were performed:
'_symmetry_cell_setting' value 'Monoclinic' changed to 'monoclinic'
according to '/home/saulius/struct/CIF-dictionaries/cif_core.dic'
dictionary named 'cif_core.dic' version 2.4.1 from 2010-06-29.

Automatic conversion script
Id: cif_fix_enum 1527 2010-12-29 10:47:43Z saulius 
;
_cod_original_sg_symbol_H-M 'C 2/m'
_cod_database_code 4000517

loop_
_symmetry_equiv_pos_as_xyz
'x, y, z'
'-x, y, -z'
'x+1/2, y+1/2, z'
'-x+1/2, y+1/2, -z'
'-x, -y, -z'
'x, -y, z'
'-x+1/2, -y+1/2, -z'
'x+1/2, -y+1/2, z'

loop_
_atom_site_label
_atom_site_type_symbol
_atom_site_fract_x
_atom_site_fract_y
_atom_site_fract_z
_atom_site_U_iso_or_equiv
_atom_site_adp_type
_atom_site_occupancy
_atom_site_symmetry_multiplicity
_atom_site_calc_flag
_atom_site_refinement_flags
_atom_site_disorder_assembly
_atom_site_disorder_group
Tl1 Tl 0.28499(5) 0.0000 0.23229(7) 0.01792(16) Uani 1 2 d S . .
Au1 Au 0.0000 0.23860(6) 0.0000 0.00921(14) Uani 1 2 d S . .
P1 P 0.0303(3) 0.0000 0.6516(4) 0.0048(5) Uani 1 2 d S . .
Se1 Se 0.23550(10) 0.0000 0.81289(17) 0.0110(2) Uani 1 2 d S . .
Se2 Se 0.06389(8) 0.25692(11) 0.32729(12) 0.0110(2) Uani 1 1 d . . .
